data_4083611
loop_
_publ_author_name
'Romain, Charles'
'Fliedel, Christophe'
'Bellemin-Laponnaz, St\'ephane'
'Dagorne, Samuel'

_publ_section_title
;
 NHC Bis-Phenolate Aluminum Chelates: Synthesis, Structure, and Use in
 Lactide and Trimethylene Carbonate Polymerization
;
_journal_issue 20
_journal_name_full Organometallics
_journal_page_first 5730
_journal_paper_doi 10.1021/om5004557
_journal_volume 33
_journal_year 2014
_chemical_formula_moiety 'C32 H48 Al Cl N2 O2'
_chemical_formula_sum 'C32 H48 Al Cl N2 O2'
_chemical_formula_weight 555.15
_chemical_name_systematic
;
 ?
;
_space_group_IT_number 62
_symmetry_cell_setting orthorhombic
_symmetry_space_group_name_Hall '-P 2ac 2n'
_symmetry_space_group_name_H-M 'P n m a'
_atom_sites_solution_hydrogens geom
_atom_sites_solution_primary direct
_atom_sites_solution_secondary difmap
_audit_creation_method SHELXL-97
_cell_angle_alpha 90.00
_cell_angle_beta 90.00
_cell_angle_gamma 90.00
_cell_formula_units_Z 4
_cell_length_a 11.5041(2)
_cell_length_b 30.9280(6)
_cell_length_c 9.1454(2)
_cell_measurement_reflns_used 27904
_cell_measurement_temperature 173(2)
_cell_measurement_theta_max 27.485
_cell_measurement_theta_min 0.998
_cell_volume 3253.92(11)
_computing_cell_refinement 'Denzo (Nonius B.V., 1998)'
_computing_data_collection 'Collect (Nonius B.V., 1998)'
_computing_data_reduction 'Denzo (Nonius B.V., 1998)'
_computing_molecular_graphics 'PLATON 98 (Spek, 1998)'
_computing_publication_material 'SHELXL-97 (Sheldrick, 1997)'
_computing_structure_refinement 'SHELXL-97 (Sheldrick, 1997)'
_computing_structure_solution 'SHELXS-97 (Sheldrick, 1997)'
_diffrn_ambient_temperature 173(2)
_diffrn_measured_fraction_theta_full 0.999
_diffrn_measured_fraction_theta_max 0.999
_diffrn_measurement_device_type KappaCCD
_diffrn_measurement_method 'phi and omega scans'
_diffrn_radiation_monochromator graphite
_diffrn_radiation_source 'fine-focus sealed tube'
_diffrn_radiation_type MoK\a
_diffrn_radiation_wavelength 0.71073
_diffrn_reflns_av_R_equivalents 0.0547
_diffrn_reflns_av_sigmaI/netI 0.0362
_diffrn_reflns_limit_h_max 13
_diffrn_reflns_limit_h_min -14
_diffrn_reflns_limit_k_max 40
_diffrn_reflns_limit_k_min -31
_diffrn_reflns_limit_l_max 10
_diffrn_reflns_limit_l_min -11
_diffrn_reflns_number 24493
_diffrn_reflns_theta_full 27.49
_diffrn_reflns_theta_max 27.49
_diffrn_reflns_theta_min 1.32
_exptl_absorpt_coefficient_mu 0.173
_exptl_absorpt_correction_type none
_exptl_crystal_colour colorless
_exptl_crystal_density_diffrn 1.133
_exptl_crystal_density_method 'not measured'
_exptl_crystal_description block
_exptl_crystal_F_000 1200
_exptl_crystal_size_max 0.40
_exptl_crystal_size_mid 0.35
_exptl_crystal_size_min 0.30
_refine_diff_density_max 0.325
_refine_diff_density_min -0.386
_refine_diff_density_rms 0.053
_refine_ls_extinction_method none
_refine_ls_goodness_of_fit_ref 1.053
_refine_ls_hydrogen_treatment mixed
_refine_ls_matrix_type full
_refine_ls_number_parameters 191
_refine_ls_number_reflns 3790
_refine_ls_number_restraints 0
_refine_ls_restrained_S_all 1.053
_refine_ls_R_factor_all 0.0743
_refine_ls_R_factor_gt 0.0485
_refine_ls_shift/su_max 0.000
_refine_ls_shift/su_mean 0.000
_refine_ls_structure_factor_coef Fsqd
_refine_ls_weighting_details 'calc w=1/[\s^2^(Fo^2^)+(0.0759P)^2^+0.7555P] where P=(Fo^2^+2Fc^2^)/3'
_refine_ls_weighting_scheme calc
_refine_ls_wR_factor_gt 0.1275
_refine_ls_wR_factor_ref 0.1406
_reflns_number_gt 2735
_reflns_number_total 3790
_reflns_threshold_expression I>2sigma(I)
_cod_data_source_file om5004557_si_002.cif
_cod_data_source_block samu3
_cod_depositor_comments
;
The following automatic conversions were performed:

'_symmetry_cell_setting' value 'Orthorhombic' changed to
'orthorhombic' according to
/usr/data/users/saulius/crontab/automatic-downloads/rss-feeds/ACS/lib/dictionaries/cif_core.dic
dictionary named 'cif_core.dic' version 2.4.2 from 2011-04-26.

Automatic conversion script
Id: cif_fix_values 2281 2013-09-26 08:29:07Z andrius 
;
_cod_database_code 4083611

loop_
_symmetry_equiv_pos_as_xyz
'x, y, z'
'-x+1/2, -y, z+1/2'
'x+1/2, -y+1/2, -z+1/2'
'-x, y+1/2, -z'
'-x, -y, -z'
'x-1/2, y, -z-1/2'
'-x-1/2, y-1/2, z-1/2'
'x, -y-1/2, z'

loop_
_atom_site_label
_atom_site_type_symbol
_atom_site_fract_x
_atom_site_fract_y
_atom_site_fract_z
_atom_site_U_iso_or_equiv
_atom_site_adp_type
_atom_site_occupancy
_atom_site_symmetry_multiplicity
_atom_site_calc_flag
_atom_site_refinement_flags
C1 C -0.41972(15) -0.16917(5) 0.52479(18) 0.0255(4) Uani 1 1 d .
C2 C -0.41308(14) -0.12781(5) 0.59019(17) 0.0254(4) Uani 1 1 d .
C3 C -0.36110(15) -0.09467(5) 0.51062(18) 0.0283(4) Uani 1 1 d .
H3 H -0.3565 -0.0670 0.5554 0.034 Uiso 1 1 calc R
C4 C -0.31501(15) -0.09898(5) 0.36933(18) 0.0285(4) Uani 1 1 d .
C5 C -0.32347(15) -0.13920(6) 0.30586(18) 0.0305(4) Uani 1 1 d .
H5 H -0.2944 -0.1438 0.2099 0.037 Uiso 1 1 calc R
C6 C -0.37464(16) -0.17319(5) 0.38241(18) 0.0283(4) Uani 1 1 d .
C7 C -0.46458(15) -0.11916(5) 0.74274(18) 0.0281(4) Uani 1 1 d .
C8 C -0.43983(18) -0.07281(6) 0.7943(2) 0.0377(5) Uani 1 1 d .
H8A H -0.4764 -0.0523 0.7270 0.056 Uiso 1 1 calc R
H8B H -0.3557 -0.0679 0.7960 0.056 Uiso 1 1 calc R
H8C H -0.4716 -0.0687 0.8928 0.056 Uiso 1 1 calc R
C9 C -0.59705(15) -0.12489(7) 0.7352(2) 0.0386(5) Uani 1 1 d .
H9A H -0.6302 -0.1218 0.8333 0.058 Uiso 1 1 calc R
H9B H -0.6153 -0.1537 0.6969 0.058 Uiso 1 1 calc R
H9C H -0.6302 -0.1029 0.6704 0.058 Uiso 1 1 calc R
C10 C -0.41290(16) -0.14982(6) 0.85852(18) 0.0336(4) Uani 1 1 d .
H10A H -0.3281 -0.1468 0.8598 0.050 Uiso 1 1 calc R
H10B H -0.4334 -0.1797 0.8344 0.050 Uiso 1 1 calc R
H10C H -0.4443 -0.1424 0.9550 0.050 Uiso 1 1 calc R
C11 C -0.25459(16) -0.06061(6) 0.29552(18) 0.0340(4) Uani 1 1 d .
C12 C -0.3382(2) -0.02203(7) 0.2862(3) 0.0562(6) Uani 1 1 d .
H12A H -0.3662 -0.0148 0.3844 0.084 Uiso 1 1 calc R
H12B H -0.4044 -0.0296 0.2238 0.084 Uiso 1 1 calc R
H12C H -0.2974 0.0029 0.2446 0.084 Uiso 1 1 calc R
C13 C -0.15038(19) -0.04705(8) 0.3886(2) 0.0480(5) Uani 1 1 d .
H13A H -0.1768 -0.0398 0.4875 0.072 Uiso 1 1 calc R
H13B H -0.1130 -0.0218 0.3444 0.072 Uiso 1 1 calc R
H13C H -0.0946 -0.0709 0.3937 0.072 Uiso 1 1 calc R
C14 C -0.2111(3) -0.07130(8) 0.1431(2) 0.0649(7) Uani 1 1 d .
H14A H -0.1714 -0.0461 0.1019 0.097 Uiso 1 1 calc R
H14B H -0.2771 -0.0791 0.0807 0.097 Uiso 1 1 calc R
H14C H -0.1568 -0.0957 0.1483 0.097 Uiso 1 1 calc R
C15 C -0.3472(2) -0.2500 0.3797(2) 0.0262(5) Uani 1 2 d S
H15 H -0.3027 -0.2500 0.4672 0.031 Uiso 1 2 calc SR
C16 C -0.44834(17) -0.22507(6) 0.18200(18) 0.0333(4) Uani 1 1 d .
H16A H -0.4105 -0.2135 0.0930 0.040 Uiso 1 1 calc R
H16B H -0.5284 -0.2135 0.1887 0.040 Uiso 1 1 calc R
C17 C -0.6303(3) -0.2500 0.8004(4) 0.0409(7) Uani 1 2 d S
Al1 Al -0.54901(6) -0.2500 0.61191(7) 0.02628(19) Uani 1 2 d S
Cl1 Cl -0.66972(7) -0.2500 0.42901(9) 0.0620(3) Uani 1 2 d S
N1 N -0.38043(13) -0.21463(4) 0.31439(14) 0.0285(3) Uani 1 1 d .
O1 O -0.46321(10) -0.20358(4) 0.59464(12) 0.0304(3) Uani 1 1 d .
H17A H -0.584(3) -0.2500 0.871(4) 0.046(10) Uiso 1 2 d S
H17B H -0.679(2) -0.2746(8) 0.810(3) 0.082(9) Uiso 1 1 d .

loop_
_atom_site_aniso_label
_atom_site_aniso_U_11
_atom_site_aniso_U_22
_atom_site_aniso_U_33
_atom_site_aniso_U_23
_atom_site_aniso_U_13
_atom_site_aniso_U_12
C1 0.0273(8) 0.0222(8) 0.0269(8) 0.0019(7) 0.0009(7) -0.0003(6)
C2 0.0246(8) 0.0243(9) 0.0273(8) 0.0002(7) -0.0012(6) 0.0023(7)
C3 0.0336(9) 0.0226(9) 0.0285(8) -0.0012(7) -0.0023(7) -0.0005(7)
C4 0.0327(9) 0.0265(9) 0.0264(8) 0.0037(7) -0.0017(7) -0.0042(7)
C5 0.0395(10) 0.0303(9) 0.0216(8) 0.0024(7) 0.0008(7) -0.0024(8)
C6 0.0356(9) 0.0234(9) 0.0259(8) -0.0005(7) 0.0006(7) -0.0015(7)
C7 0.0308(9) 0.0256(9) 0.0278(8) -0.0018(7) 0.0035(7) 0.0010(7)
C8 0.0464(11) 0.0308(10) 0.0358(10) -0.0064(8) 0.0086(8) -0.0014(8)
C9 0.0321(10) 0.0408(11) 0.0430(11) -0.0029(9) 0.0057(8) 0.0023(8)
C10 0.0388(10) 0.0355(10) 0.0265(8) 0.0006(8) 0.0023(7) -0.0010(8)
C11 0.0430(10) 0.0308(10) 0.0283(9) 0.0050(7) -0.0018(8) -0.0093(8)
C12 0.0541(13) 0.0404(12) 0.0741(16) 0.0224(11) -0.0077(11) -0.0051(10)
C13 0.0455(12) 0.0509(13) 0.0476(12) 0.0097(10) -0.0030(9) -0.0155(10)
C14 0.107(2) 0.0527(14) 0.0353(11) 0.0041(10) 0.0143(13) -0.0342(14)
C15 0.0317(13) 0.0249(12) 0.0220(11) 0.000 0.0029(9) 0.000
C16 0.0475(11) 0.0310(10) 0.0215(8) 0.0000(7) -0.0032(7) 0.0024(8)
C17 0.0489(18) 0.0339(16) 0.0400(16) 0.000 0.0189(15) 0.000
Al1 0.0285(4) 0.0241(4) 0.0262(4) 0.000 0.0043(3) 0.000
Cl1 0.0408(4) 0.0963(7) 0.0489(4) 0.000 -0.0113(3) 0.000
N1 0.0408(8) 0.0227(7) 0.0220(7) -0.0007(6) 0.0008(6) -0.0004(6)
O1 0.0401(7) 0.0233(6) 0.0278(6) 0.0012(5) 0.0058(5) -0.0035(5)

loop_
_atom_type_symbol
_atom_type_description
_atom_type_scat_dispersion_real
_atom_type_scat_dispersion_imag
_atom_type_scat_source
C C 0.0033 0.0016 'International Tables Vol C Tables 4.2.6.8 and 6.1.1.4'
H H 0.0000 0.0000 'International Tables Vol C Tables 4.2.6.8 and 6.1.1.4'
Al Al 0.0645 0.0514 'International Tables Vol C Tables 4.2.6.8 and 6.1.1.4'
Cl Cl 0.1484 0.1585 'International Tables Vol C Tables 4.2.6.8 and 6.1.1.4'
N N 0.0061 0.0033 'International Tables Vol C Tables 4.2.6.8 and 6.1.1.4'
O O 0.0106 0.0060 'International Tables Vol C Tables 4.2.6.8 and 6.1.1.4'

loop_
_geom_angle_atom_site_label_1
_geom_angle_atom_site_label_2
_geom_angle_atom_site_label_3
_geom_angle
_geom_angle_site_symmetry_1
_geom_angle_site_symmetry_3
O1 C1 C6 120.62(14) . .
O1 C1 C2 122.52(14) . .
C6 C1 C2 116.83(15) . .
C3 C2 C1 117.91(15) . .
C3 C2 C7 120.75(15) . .
C1 C2 C7 121.32(15) . .
C2 C3 C4 125.02(16) . .
C2 C3 H3 117.5 . .
C4 C3 H3 117.5 . .
C5 C4 C3 116.59(15) . .
C5 C4 C11 123.13(15) . .
C3 C4 C11 120.24(15) . .
C4 C5 C6 119.99(15) . .
C4 C5 H5 120.0 . .
C6 C5 H5 120.0 . .
C5 C6 C1 123.65(15) . .
C5 C6 N1 118.59(15) . .
C1 C6 N1 117.76(14) . .
C8 C7 C9 107.79(15) . .
C8 C7 C2 111.66(14) . .
C9 C7 C2 108.73(14) . .
C8 C7 C10 106.97(14) . .
C9 C7 C10 110.05(15) . .
C2 C7 C10 111.56(14) . .
C7 C8 H8A 109.5 . .
C7 C8 H8B 109.5 . .
H8A C8 H8B 109.5 . .
C7 C8 H8C 109.5 . .
H8A C8 H8C 109.5 . .
H8B C8 H8C 109.5 . .
C7 C9 H9A 109.5 . .
C7 C9 H9B 109.5 . .
H9A C9 H9B 109.5 . .
C7 C9 H9C 109.5 . .
H9A C9 H9C 109.5 . .
H9B C9 H9C 109.5 . .
C7 C10 H10A 109.5 . .
C7 C10 H10B 109.5 . .
H10A C10 H10B 109.5 . .
C7 C10 H10C 109.5 . .
H10A C10 H10C 109.5 . .
H10B C10 H10C 109.5 . .
C14 C11 C13 108.24(18) . .
C14 C11 C4 112.67(15) . .
C13 C11 C4 108.82(15) . .
C14 C11 C12 108.97(18) . .
C13 C11 C12 108.01(17) . .
C4 C11 C12 110.02(16) . .
C11 C12 H12A 109.5 . .
C11 C12 H12B 109.5 . .
H12A C12 H12B 109.5 . .
C11 C12 H12C 109.5 . .
H12A C12 H12C 109.5 . .
H12B C12 H12C 109.5 . .
C11 C13 H13A 109.5 . .
C11 C13 H13B 109.5 . .
H13A C13 H13B 109.5 . .
C11 C13 H13C 109.5 . .
H13A C13 H13C 109.5 . .
H13B C13 H13C 109.5 . .
C11 C14 H14A 109.5 . .
C11 C14 H14B 109.5 . .
H14A C14 H14B 109.5 . .
C11 C14 H14C 109.5 . .
H14A C14 H14C 109.5 . .
H14B C14 H14C 109.5 . .
N1 C15 N1 114.1(2) . 8
N1 C15 H15 123.0 . .
N1 C15 H15 123.0 8 .
N1 C16 C16 102.64(9) . 8
N1 C16 H16A 111.2 . .
C16 C16 H16A 111.2 8 .
N1 C16 H16B 111.2 . .
C16 C16 H16B 111.2 8 .
H16A C16 H16B 109.2 . .
Al1 C17 H17A 112(2) . .
Al1 C17 H17B 111.1(17) . .
H17A C17 H17B 108(2) . .
O1 Al1 O1 110.30(9) 8 .
O1 Al1 C17 110.39(7) 8 .
O1 Al1 C17 110.39(7) . .
O1 Al1 Cl1 106.91(5) 8 .
O1 Al1 Cl1 106.91(5) . .
C17 Al1 Cl1 111.83(12) . .
C15 N1 C6 122.71(15) . .
C15 N1 C16 110.32(14) . .
C6 N1 C16 125.38(14) . .
C1 O1 Al1 155.05(11) . .

loop_
_geom_bond_atom_site_label_1
_geom_bond_atom_site_label_2
_geom_bond_distance
_geom_bond_site_symmetry_2
C1 O1 1.338(2) .
C1 C6 1.407(2) .
C1 C2 1.414(2) .
C2 C3 1.392(2) .
C2 C7 1.539(2) .
C3 C4 1.403(2) .
C3 H3 0.9500 .
C4 C5 1.376(2) .
C4 C11 1.532(2) .
C5 C6 1.393(2) .
C5 H5 0.9500 .
C6 N1 1.426(2) .
C7 C8 1.536(2) .
C7 C9 1.536(2) .
C7 C10 1.541(2) .
C8 H8A 0.9800 .
C8 H8B 0.9800 .
C8 H8C 0.9800 .
C9 H9A 0.9800 .
C9 H9B 0.9800 .
C9 H9C 0.9800 .
C10 H10A 0.9800 .
C10 H10B 0.9800 .
C10 H10C 0.9800 .
C11 C14 1.517(3) .
C11 C13 1.529(3) .
C11 C12 1.535(3) .
C12 H12A 0.9800 .
C12 H12B 0.9800 .
C12 H12C 0.9800 .
C13 H13A 0.9800 .
C13 H13B 0.9800 .
C13 H13C 0.9800 .
C14 H14A 0.9800 .
C14 H14B 0.9800 .
C14 H14C 0.9800 .
C15 N1 1.3038(18) .
C15 N1 1.3038(18) 8
C15 H15 0.9500 .
C16 N1 1.477(2) .
C16 C16 1.542(4) 8
C16 H16A 0.9900 .
C16 H16B 0.9900 .
C17 Al1 1.961(3) .
C17 H17A 0.83(3) .
C17 H17B 0.95(3) .
Al1 O1 1.7494(12) 8
Al1 O1 1.7494(12) .
Al1 Cl1 2.1740(10) .

loop_
_geom_torsion_atom_site_label_1
_geom_torsion_atom_site_label_2
_geom_torsion_atom_site_label_3
_geom_torsion_atom_site_label_4
_geom_torsion
_geom_torsion_site_symmetry_1
O1 C1 C2 C3 176.91(15) .
C6 C1 C2 C3 -1.1(2) .
O1 C1 C2 C7 -4.8(2) .
C6 C1 C2 C7 177.21(15) .
C1 C2 C3 C4 0.4(3) .
C7 C2 C3 C4 -177.93(16) .
C2 C3 C4 C5 0.5(3) .
C2 C3 C4 C11 -177.07(16) .
C3 C4 C5 C6 -0.7(3) .
C11 C4 C5 C6 176.83(16) .
C4 C5 C6 C1 0.0(3) .
C4 C5 C6 N1 -179.05(16) .
O1 C1 C6 C5 -177.07(16) .
C2 C1 C6 C5 1.0(3) .
O1 C1 C6 N1 1.9(2) .
C2 C1 C6 N1 179.99(15) .
C3 C2 C7 C8 -5.4(2) .
C1 C2 C7 C8 176.35(16) .
C3 C2 C7 C9 113.42(18) .
C1 C2 C7 C9 -64.8(2) .
C3 C2 C7 C10 -125.03(17) .
C1 C2 C7 C10 56.7(2) .
C5 C4 C11 C14 2.9(3) .
C3 C4 C11 C14 -179.66(19) .
C5 C4 C11 C13 -117.15(19) .
C3 C4 C11 C13 60.3(2) .
C5 C4 C11 C12 124.70(19) .
C3 C4 C11 C12 -57.8(2) .
N1 C15 N1 C6 166.55(13) 8
N1 C15 N1 C16 0.2(3) 8
C5 C6 N1 C15 130.6(2) .
C1 C6 N1 C15 -48.5(3) .
C5 C6 N1 C16 -65.2(2) .
C1 C6 N1 C16 115.74(18) .
C16 C16 N1 C15 -0.13(15) 8
C16 C16 N1 C6 -166.00(13) 8
C6 C1 O1 Al1 -48.1(3) .
C2 C1 O1 Al1 134.0(2) .
O1 Al1 O1 C1 102.3(3) 8
C17 Al1 O1 C1 -135.5(3) .
Cl1 Al1 O1 C1 -13.6(3) .
